data_2214672
loop_
_publ_author_name
'Peng-Fei Deng'
'Guo-Bing Chen'
'Ya-Qing Feng'
'Jian Song'

_publ_section_title
;
 Isopropyl 2-(3-nitrobenzylidene)acetoacetate
;
_journal_coeditor_code HB2448
_journal_issue 8
_journal_name_full 'Acta Crystallographica Section E'
_journal_page_first o3532
_journal_page_last o3532
_journal_paper_doi 10.1107/S1600536807030322
_journal_volume 63
_journal_year 2007
_chemical_formula_iupac 'C14 H15 N O5'
_chemical_formula_moiety 'C14 H15 N O5'
_chemical_formula_sum 'C14 H15 N O5'
_chemical_formula_weight 277.27
_chemical_melting_point 365
_chemical_name_systematic
;
Isopropyl 2-(3-nitrobenzylidene)acetoacetate
;
_space_group_IT_number 2
_symmetry_cell_setting triclinic
_symmetry_space_group_name_Hall '-P 1'
_symmetry_space_group_name_H-M 'P -1'
_atom_sites_solution_hydrogens geom
_atom_sites_solution_primary direct
_atom_sites_solution_secondary difmap
_audit_creation_method SHELXL-97
_cell_angle_alpha 103.598(8)
_cell_angle_beta 101.898(8)
_cell_angle_gamma 105.876(8)
_cell_formula_units_Z 2
_cell_length_a 7.545(4)
_cell_length_b 9.240(5)
_cell_length_c 11.055(6)
_cell_measurement_reflns_used 1113
_cell_measurement_temperature 294(2)
_cell_measurement_theta_max 24.87
_cell_measurement_theta_min 2.60
_cell_volume 689.7(6)
_computing_cell_refinement 'SAINT  (Bruker, 2001)'
_computing_data_collection 'SMART (Bruker, 1999)'
_computing_data_reduction SAINT
_computing_molecular_graphics 'SHELXTL (Bruker, 1997)'
_computing_publication_material SHELXTL
_computing_structure_refinement 'SHELXL97 (Sheldrick, 1997)'
_computing_structure_solution 'SHELXS97 (Sheldrick, 1997)'
_diffrn_ambient_temperature 294(2)
_diffrn_measured_fraction_theta_full 0.973
_diffrn_measured_fraction_theta_max 0.973
_diffrn_measurement_device_type 'Bruker SMART CCD'
_diffrn_measurement_method \w
_diffrn_radiation_monochromator graphite
_diffrn_radiation_source 'fine-focus sealed tube'
_diffrn_radiation_type MoK\a
_diffrn_radiation_wavelength 0.71073
_diffrn_reflns_av_R_equivalents 0.0243
_diffrn_reflns_av_sigmaI/netI 0.0590
_diffrn_reflns_limit_h_max 7
_diffrn_reflns_limit_h_min -9
_diffrn_reflns_limit_k_max 11
_diffrn_reflns_limit_k_min -7
_diffrn_reflns_limit_l_max 12
_diffrn_reflns_limit_l_min -13
_diffrn_reflns_number 3816
_diffrn_reflns_theta_full 26.39
_diffrn_reflns_theta_max 26.39
_diffrn_reflns_theta_min 1.98
_exptl_absorpt_coefficient_mu 0.102
_exptl_absorpt_correction_T_max 0.984
_exptl_absorpt_correction_T_min 0.980
_exptl_absorpt_correction_type multi-scan
_exptl_absorpt_process_details '(SADABS; Sheldrick, 1996)'
_exptl_crystal_colour colorless
_exptl_crystal_density_diffrn 1.335
_exptl_crystal_density_method 'not measured'
_exptl_crystal_description block
_exptl_crystal_F_000 292
_exptl_crystal_size_max 0.22
_exptl_crystal_size_mid 0.20
_exptl_crystal_size_min 0.16
_refine_diff_density_max 0.228
_refine_diff_density_min -0.192
_refine_ls_extinction_method none
_refine_ls_goodness_of_fit_ref 1.020
_refine_ls_hydrogen_treatment constr
_refine_ls_matrix_type full
_refine_ls_number_parameters 184
_refine_ls_number_reflns 2754
_refine_ls_number_restraints 0
_refine_ls_restrained_S_all 1.020
_refine_ls_R_factor_all 0.1245
_refine_ls_R_factor_gt 0.0585
_refine_ls_shift/su_max 0.001
_refine_ls_shift/su_mean 0.000
_refine_ls_structure_factor_coef Fsqd
_refine_ls_weighting_details 'calc w=1/[\s^2^(Fo^2^)+(0.0602P)^2^+0.2485P] where P=(Fo^2^+2Fc^2^)/3'
_refine_ls_weighting_scheme calc
_refine_ls_wR_factor_gt 0.1255
_refine_ls_wR_factor_ref 0.1556
_reflns_number_gt 1499
_reflns_number_total 2754
_reflns_threshold_expression I>2\s(I)
_cod_data_source_file hb2448.cif
_cod_data_source_block I
_cod_depositor_comments
;
The following automatic conversions were performed:
'_symmetry_cell_setting' value 'Triclinic' changed to 'triclinic'
according to '/home/saulius/struct/CIF-dictionaries/cif_core.dic'
dictionary named 'cif_core.dic' version 2.4.1 from 2010-06-29.

Automatic conversion script
Id: cif_fix_enum 1527 2010-12-29 10:47:43Z saulius 

The following automatic conversions were performed:

'_symmetry_cell_setting' value 'Triclinic' changed to 'triclinic'
according to /home/saulius/struct/CIF-dictionaries/cif_core.dic
dictionary named 'cif_core.dic' version 2.4.1 from 2010-06-29.

Automatic conversion script
Id: cif_fix_values 1715 2011-07-08 13:25:40Z adriana 
;
_cod_database_code 2214672
_cod_database_fobs_code 2214672

loop_
_symmetry_equiv_pos_as_xyz
'x, y, z'
'-x, -y, -z'

loop_
_atom_site_type_symbol
_atom_site_label
_atom_site_fract_x
_atom_site_fract_y
_atom_site_fract_z
_atom_site_U_iso_or_equiv
_atom_site_adp_type
_atom_site_calc_flag
_atom_site_refinement_flags
_atom_site_occupancy
O O1 -0.2135(3) 0.4164(3) 0.0034(2) 0.0825(8) Uani d . 1
O O2 -0.1935(4) 0.6589(3) 0.0411(2) 0.0917(8) Uani d . 1
O O3 0.0432(3) 1.1048(2) 0.30423(18) 0.0577(6) Uani d . 1
O O4 0.3410(3) 1.1135(2) 0.29935(16) 0.0479(5) Uani d . 1
O O5 0.3443(3) 1.3493(3) 0.5663(2) 0.0745(7) Uani d . 1
N N1 -0.1550(4) 0.5522(4) 0.0740(2) 0.0612(7) Uani d . 1
C C1 0.0380(4) 0.7413(3) 0.2841(2) 0.0443(7) Uani d . 1
H H1 0.0055 0.8195 0.2543 0.053 Uiso calc R 1
C C2 -0.0298(4) 0.5891(3) 0.2048(3) 0.0456(7) Uani d . 1
C C3 0.0137(4) 0.4697(3) 0.2429(3) 0.0615(8) Uani d . 1
H H3 -0.0329 0.3668 0.1864 0.074 Uiso calc R 1
C C4 0.1277(5) 0.5056(4) 0.3664(3) 0.0703(10) Uani d . 1
H H4 0.1584 0.4262 0.3951 0.084 Uiso calc R 1
C C5 0.1969(4) 0.6570(3) 0.4482(3) 0.0570(8) Uani d . 1
H H5 0.2736 0.6789 0.5322 0.068 Uiso calc R 1
C C6 0.1554(4) 0.7794(3) 0.4089(2) 0.0431(6) Uani d . 1
C C7 0.2365(4) 0.9379(3) 0.5013(2) 0.0445(7) Uani d . 1
H H7 0.2807 0.9420 0.5875 0.053 Uiso calc R 1
C C8 0.2577(3) 1.0773(3) 0.4828(2) 0.0408(6) Uani d . 1
C C9 0.1986(4) 1.0990(3) 0.3518(2) 0.0403(6) Uani d . 1
C C10 0.3134(4) 1.1453(3) 0.1732(3) 0.0534(8) Uani d . 1
H H10 0.2163 1.1969 0.1626 0.064 Uiso calc R 1
C C11 0.2471(6) 0.9911(4) 0.0685(3) 0.0818(11) Uani d . 1
H H11A 0.3449 0.9430 0.0772 0.123 Uiso calc R 1
H H11B 0.2224 1.0083 -0.0147 0.123 Uiso calc R 1
H H11C 0.1311 0.9225 0.0756 0.123 Uiso calc R 1
C C12 0.5033(5) 1.2548(5) 0.1801(4) 0.0909(12) Uani d . 1
H H12A 0.5370 1.3512 0.2496 0.136 Uiso calc R 1
H H12B 0.4962 1.2780 0.0993 0.136 Uiso calc R 1
H H12C 0.5994 1.2061 0.1958 0.136 Uiso calc R 1
C C13 0.3435(4) 1.2283(4) 0.5895(3) 0.0508(7) Uani d . 1
C C14 0.4305(5) 1.2290(4) 0.7243(3) 0.0683(9) Uani d . 1
H H14A 0.4829 1.3358 0.7816 0.103 Uiso calc R 1
H H14B 0.5311 1.1841 0.7241 0.103 Uiso calc R 1
H H14C 0.3332 1.1675 0.7534 0.103 Uiso calc R 1

loop_
_atom_site_aniso_label
_atom_site_aniso_U_11
_atom_site_aniso_U_22
_atom_site_aniso_U_33
_atom_site_aniso_U_12
_atom_site_aniso_U_13
_atom_site_aniso_U_23
O1 0.0826(17) 0.0679(16) 0.0576(14) -0.0046(13) 0.0022(12) -0.0004(12)
O2 0.109(2) 0.0929(19) 0.0554(14) 0.0409(16) -0.0158(13) 0.0165(13)
O3 0.0493(12) 0.0763(15) 0.0531(12) 0.0249(11) 0.0096(10) 0.0302(10)
O4 0.0483(11) 0.0634(12) 0.0365(10) 0.0210(9) 0.0122(9) 0.0213(9)
O5 0.0934(18) 0.0521(13) 0.0608(14) 0.0202(12) 0.0027(12) 0.0086(11)
N1 0.0585(16) 0.0657(18) 0.0432(15) 0.0086(14) 0.0065(12) 0.0090(14)
C1 0.0443(15) 0.0486(17) 0.0428(15) 0.0169(13) 0.0099(12) 0.0200(13)
C2 0.0422(15) 0.0473(17) 0.0435(16) 0.0109(13) 0.0107(13) 0.0135(13)
C3 0.063(2) 0.0455(18) 0.067(2) 0.0124(15) 0.0152(17) 0.0115(15)
C4 0.084(2) 0.051(2) 0.075(2) 0.0245(18) 0.0067(19) 0.0304(18)
C5 0.0620(19) 0.059(2) 0.0505(17) 0.0179(16) 0.0072(14) 0.0295(16)
C6 0.0417(15) 0.0499(16) 0.0400(15) 0.0141(13) 0.0114(12) 0.0203(13)
C7 0.0414(15) 0.0585(18) 0.0328(14) 0.0161(13) 0.0078(12) 0.0161(13)
C8 0.0380(14) 0.0478(16) 0.0354(14) 0.0135(12) 0.0087(11) 0.0135(12)
C9 0.0462(16) 0.0354(14) 0.0340(14) 0.0116(12) 0.0071(13) 0.0078(11)
C10 0.0618(19) 0.0653(19) 0.0381(15) 0.0212(16) 0.0131(14) 0.0266(14)
C11 0.108(3) 0.080(2) 0.048(2) 0.023(2) 0.0173(19) 0.0163(18)
C12 0.085(3) 0.103(3) 0.071(2) 0.001(2) 0.017(2) 0.046(2)
C13 0.0442(16) 0.0572(19) 0.0421(17) 0.0140(14) 0.0077(13) 0.0074(14)
C14 0.066(2) 0.082(2) 0.0420(17) 0.0256(18) 0.0004(15) 0.0051(16)

loop_
_atom_type_symbol
_atom_type_description
_atom_type_scat_dispersion_real
_atom_type_scat_dispersion_imag
_atom_type_scat_source
C C 0.0033 0.0016 'International Tables Vol C Tables 4.2.6.8 and 6.1.1.4'
H H 0.0000 0.0000 'International Tables Vol C Tables 4.2.6.8 and 6.1.1.4'
N N 0.0061 0.0033 'International Tables Vol C Tables 4.2.6.8 and 6.1.1.4'
O O 0.0106 0.0060 'International Tables Vol C Tables 4.2.6.8 and 6.1.1.4'

loop_
_geom_angle_atom_site_label_1
_geom_angle_atom_site_label_2
_geom_angle_atom_site_label_3
_geom_angle
C9 O4 C10 118.1(2)
O2 N1 O1 123.5(3)
O2 N1 C2 118.4(3)
O1 N1 C2 118.1(3)
C2 C1 C6 119.7(2)
C2 C1 H1 120.1
C6 C1 H1 120.1
C1 C2 C3 122.7(3)
C1 C2 N1 118.5(3)
C3 C2 N1 118.8(3)
C4 C3 C2 118.0(3)
C4 C3 H3 121.0
C2 C3 H3 121.0
C5 C4 C3 120.6(3)
C5 C4 H4 119.7
C3 C4 H4 119.7
C4 C5 C6 121.6(3)
C4 C5 H5 119.2
C6 C5 H5 119.2
C1 C6 C5 117.4(3)
C1 C6 C7 124.4(2)
C5 C6 C7 118.2(2)
C8 C7 C6 130.5(2)
C8 C7 H7 114.8
C6 C7 H7 114.8
C7 C8 C13 123.2(2)
C7 C8 C9 123.9(2)
C13 C8 C9 112.9(2)
O3 C9 O4 125.6(2)
O3 C9 C8 124.0(2)
O4 C9 C8 110.4(2)
O4 C10 C12 105.3(2)
O4 C10 C11 108.0(2)
C12 C10 C11 114.0(3)
O4 C10 H10 109.8
C12 C10 H10 109.8
C11 C10 H10 109.8
C10 C11 H11A 109.5
C10 C11 H11B 109.5
H11A C11 H11B 109.5
C10 C11 H11C 109.5
H11A C11 H11C 109.5
H11B C11 H11C 109.5
C10 C12 H12A 109.5
C10 C12 H12B 109.5
H12A C12 H12B 109.5
C10 C12 H12C 109.5
H12A C12 H12C 109.5
H12B C12 H12C 109.5
O5 C13 C8 119.3(3)
O5 C13 C14 121.1(3)
C8 C13 C14 119.6(3)
C13 C14 H14A 109.5
C13 C14 H14B 109.5
H14A C14 H14B 109.5
C13 C14 H14C 109.5
H14A C14 H14C 109.5
H14B C14 H14C 109.5

loop_
_geom_bond_atom_site_label_1
_geom_bond_atom_site_label_2
_geom_bond_distance
O1 N1 1.214(3)
O2 N1 1.212(3)
O3 C9 1.203(3)
O4 C9 1.313(3)
O4 C10 1.477(3)
O5 C13 1.203(3)
N1 C2 1.459(4)
C1 C2 1.360(4)
C1 C6 1.382(4)
C1 H1 0.9300
C2 C3 1.365(4)
C3 C4 1.364(4)
C3 H3 0.9300
C4 C5 1.362(4)
C4 H4 0.9300
C5 C6 1.391(4)
C5 H5 0.9300
C6 C7 1.453(4)
C7 C8 1.324(3)
C7 H7 0.9300
C8 C13 1.474(4)
C8 C9 1.501(4)
C10 C12 1.486(4)
C10 C11 1.488(4)
C10 H10 0.9800
C11 H11A 0.9600
C11 H11B 0.9600
C11 H11C 0.9600
C12 H12A 0.9600
C12 H12B 0.9600
C12 H12C 0.9600
C13 C14 1.497(4)
C14 H14A 0.9600
C14 H14B 0.9600
C14 H14C 0.9600

loop_
_geom_hbond_atom_site_label_D
_geom_hbond_atom_site_label_H
_geom_hbond_atom_site_label_A
_geom_hbond_site_symmetry_A
_geom_hbond_distance_DH
_geom_hbond_distance_HA
_geom_hbond_distance_DA
_geom_hbond_angle_DHA
C1 H1 O3 . 0.93 2.49 3.302(4) 147
C4 H4 O5 1_545 0.93 2.48 3.308(5) 150

loop_
_geom_torsion_atom_site_label_1
_geom_torsion_atom_site_label_2
_geom_torsion_atom_site_label_3
_geom_torsion_atom_site_label_4
_geom_torsion
C6 C1 C2 C3 -0.3(4)
C6 C1 C2 N1 179.4(2)
O2 N1 C2 C1 0.1(4)
O1 N1 C2 C1 179.3(2)
O2 N1 C2 C3 179.7(3)
O1 N1 C2 C3 -1.0(4)
C1 C2 C3 C4 1.0(5)
N1 C2 C3 C4 -178.7(3)
C2 C3 C4 C5 -0.6(5)
C3 C4 C5 C6 -0.4(5)
C2 C1 C6 C5 -0.8(4)
C2 C1 C6 C7 179.7(2)
C4 C5 C6 C1 1.1(4)
C4 C5 C6 C7 -179.3(3)
C1 C6 C7 C8 -17.6(4)
C5 C6 C7 C8 162.8(3)
C6 C7 C8 C13 179.7(3)
C6 C7 C8 C9 -0.7(4)
C10 O4 C9 O3 2.3(4)
C10 O4 C9 C8 -176.4(2)
C7 C8 C9 O3 91.8(3)
C13 C8 C9 O3 -88.6(3)
C7 C8 C9 O4 -89.5(3)
C13 C8 C9 O4 90.1(3)
C9 O4 C10 C12 143.2(3)
C9 O4 C10 C11 -94.7(3)
C7 C8 C13 O5 -174.3(3)
C9 C8 C13 O5 6.1(4)
C7 C8 C13 C14 6.6(4)
C9 C8 C13 C14 -173.0(3)

loop_
_cod_related_entry_id
_cod_related_entry_database
_cod_related_entry_code
1 ChemSpider 1724762
